data_7114298
loop_
_publ_author_name
'Tiburcio, Jorge'
'Davidson, Gregory J. E.'
'Loeb, Stephen J.'

_publ_section_title
;
 Pseudo-polyrotaxanes based on a protonated version of the
 1,2-bis(4,4&#x2032;-bipyridinium)ethane--24-crown-8 ether motif
;
_journal_issue 12
_journal_name_full 'Chemical Communications'
_journal_page_first 1282
_journal_paper_doi 10.1039/b201664h
_journal_year 2002
_chemical_formula_sum 'C74 H98 F12 N4 O34 S4'
_chemical_formula_weight 1943.80
_chemical_name_systematic
; 
? 
;
_space_group_IT_number 14
_symmetry_cell_setting monoclinic
_symmetry_Int_Tables_number 14
_symmetry_space_group_name_Hall '-P 2ybc'
_symmetry_space_group_name_H-M 'P 1 21/c 1'
_atom_sites_solution_hydrogens geom
_atom_sites_solution_primary direct
_atom_sites_solution_secondary difmap
_audit_creation_method SHELXL-97
_cell_angle_alpha 90.00
_cell_angle_beta 92.332(3)
_cell_angle_gamma 90.00
_cell_formula_units_Z 2
_cell_length_a 17.332(3)
_cell_length_b 20.385(3)
_cell_length_c 12.300(2)
_cell_measurement_reflns_used 'reflections from 120 data frames'
_cell_measurement_temperature 293(2)
_cell_measurement_theta_max 28.3
_cell_measurement_theta_min 1.5
_cell_volume 4342.1(12)
_computing_cell_refinement 'Siemens SAINT'
_computing_data_collection 'Siemens SMART'
_computing_data_reduction 'Siemens SHELXTL XPREP'
_computing_molecular_graphics 'Siemens SHELXTL XP'
_computing_publication_material 'Siemens SHELXTL XCIF'
_computing_structure_refinement 'SHELXL-97 (Sheldrick, 1997)'
_computing_structure_solution 'SHELXS-97 (Sheldrick, 1990)'
_diffrn_ambient_temperature 293(2)
_diffrn_measured_fraction_theta_full 0.997
_diffrn_measured_fraction_theta_max 0.997
_diffrn_measurement_device_type 'Siemens SMART CCD'
_diffrn_measurement_method 'hemisphere scans'
_diffrn_radiation_monochromator graphite
_diffrn_radiation_source 'fine-focus sealed tube'
_diffrn_radiation_type MoK\a
_diffrn_radiation_wavelength 0.71073
_diffrn_reflns_av_R_equivalents 0.0590
_diffrn_reflns_av_sigmaI/netI 0.0692
_diffrn_reflns_limit_h_max 17
_diffrn_reflns_limit_h_min -17
_diffrn_reflns_limit_k_max 20
_diffrn_reflns_limit_k_min -16
_diffrn_reflns_limit_l_max 12
_diffrn_reflns_limit_l_min -11
_diffrn_reflns_number 15289
_diffrn_reflns_theta_full 21.00
_diffrn_reflns_theta_max 21.00
_diffrn_reflns_theta_min 1.18
_diffrn_standards_decay_% <1
_diffrn_standards_number '50 standard frames at start and end'
_exptl_absorpt_coefficient_mu 0.223
_exptl_absorpt_correction_T_max 0.0584
_exptl_absorpt_correction_T_min 0.0305
_exptl_absorpt_correction_type empirical
_exptl_crystal_colour 'orange red'
_exptl_crystal_density_diffrn 1.487
_exptl_crystal_density_meas ?
_exptl_crystal_density_method 'not measured'
_exptl_crystal_description prism
_exptl_crystal_F_000 2028
_exptl_crystal_size_max 0.32
_exptl_crystal_size_mid 0.30
_exptl_crystal_size_min 0.20
_refine_diff_density_max 0.645
_refine_diff_density_min -0.272
_refine_diff_density_rms 0.120
_refine_ls_extinction_method none
_refine_ls_goodness_of_fit_ref 1.050
_refine_ls_hydrogen_treatment mixed
_refine_ls_matrix_type full
_refine_ls_number_parameters 574
_refine_ls_number_reflns 4649
_refine_ls_number_restraints 0
_refine_ls_restrained_S_all 1.050
_refine_ls_R_factor_all 0.1815
_refine_ls_R_factor_gt 0.1163
_refine_ls_shift/su_max 0.000
_refine_ls_shift/su_mean 0.000
_refine_ls_structure_factor_coef Fsqd
_refine_ls_weighting_details 'calc w=1/[\s^2^(Fo^2^)+(0.2000P)^2^+0.0000P] where P=(Fo^2^+2Fc^2^)/3'
_refine_ls_weighting_scheme calc
_refine_ls_wR_factor_gt 0.2865
_refine_ls_wR_factor_ref 0.3337
_reflns_number_gt 2497
_reflns_number_total 4649
_reflns_threshold_expression >2sigma(I)
_cod_data_source_file b201664h.txt
_cod_data_source_block hydrogen-bonded_pseudo-polyrotaxane
_cod_depositor_comments
;
The following automatic conversions were performed:

'_exptl_crystal_density_meas' value 'not measured' was changed to '?'
- the value is perceived as not measured.

Automatic conversion script
Id: cif_fix_values 3008 2015-01-20 13:52:24Z robertas 
;
_cod_original_cell_volume 4341.9(12)
_cod_original_sg_symbol_H-M P21/c
_cod_database_code 7114298

loop_
_symmetry_equiv_pos_as_xyz
'x, y, z'
'-x, y+1/2, -z+1/2'
'-x, -y, -z'
'x, -y-1/2, z-1/2'

loop_
_atom_site_label
_atom_site_type_symbol
_atom_site_fract_x
_atom_site_fract_y
_atom_site_fract_z
_atom_site_U_iso_or_equiv
_atom_site_adp_type
_atom_site_occupancy
_atom_site_symmetry_multiplicity
_atom_site_calc_flag
_atom_site_refinement_flags
S1 S -0.2613(2) -0.76476(18) 0.7937(4) 0.1023(13) Uani 1 1 d .
S2 S -0.2424(2) -0.2477(2) 1.0936(4) 0.1208(15) Uani 1 1 d .
F1 F -0.2569(6) -0.8180(6) 0.9856(9) 0.183(4) Uani 1 1 d .
F2 F -0.2005(6) -0.7250(7) 0.9764(9) 0.216(6) Uani 1 1 d .
F3 F -0.3171(6) -0.7303(5) 0.9786(11) 0.192(5) Uani 1 1 d .
F4 F -0.2382(6) -0.3279(5) 0.9308(9) 0.168(4) Uani 1 1 d .
F5 F -0.3153(7) -0.2487(6) 0.9065(10) 0.214(5) Uani 1 1 d .
F6 F -0.1945(8) -0.2294(7) 0.9031(12) 0.235(7) Uani 1 1 d .
O1 O 0.0020(4) -0.4357(3) 0.7215(5) 0.0669(18) Uani 1 1 d .
O2 O -0.0336(4) -0.3458(3) 0.9015(6) 0.079(2) Uani 1 1 d .
O3 O 0.0507(4) -0.3509(3) 1.0950(6) 0.082(2) Uani 1 1 d .
O4 O -0.0040(4) -0.5631(3) 0.7245(5) 0.0709(19) Uani 1 1 d .
O5 O -0.4870(4) -0.5625(3) 1.2159(5) 0.0601(17) Uani 1 1 d .
O6 O -0.5286(4) -0.6329(3) 1.4152(5) 0.0693(19) Uani 1 1 d .
O7 O -0.5074(4) -0.6587(3) 1.6406(6) 0.073(2) Uani 1 1 d .
O8 O -0.4725(4) -0.4374(3) 1.1933(5) 0.0639(18) Uani 1 1 d .
O9 O -0.2656(5) -0.6974(4) 0.7645(10) 0.152(4) Uani 1 1 d .
O10 O -0.3306(5) -0.8013(5) 0.7765(10) 0.154(4) Uani 1 1 d .
O11 O -0.1921(4) -0.7976(4) 0.7775(8) 0.114(3) Uani 1 1 d .
O12 O -0.2550(6) -0.1789(4) 1.1012(10) 0.147(4) Uani 1 1 d .
O13 O -0.3031(6) -0.2893(5) 1.1355(10) 0.155(4) Uani 1 1 d .
O14 O -0.1688(5) -0.2721(5) 1.1298(9) 0.129(4) Uani 1 1 d .
N1 N -0.3737(5) -0.4741(7) 1.4445(7) 0.088(3) Uani 1 1 d .
H1A H -0.4046 -0.4716 1.4973 0.105 Uiso 1 1 calc R
N2 N -0.1030(4) -0.4952(4) 1.0454(6) 0.0485(19) Uani 1 1 d .
C1 C -0.3592(7) -0.5323(8) 1.4013(10) 0.095(4) Uani 1 1 d .
H1B H -0.3835 -0.5697 1.4268 0.115 Uiso 1 1 calc R
C2 C -0.3086(5) -0.5372(6) 1.3192(9) 0.067(3) Uani 1 1 d .
H2A H -0.2987 -0.5781 1.2890 0.081 Uiso 1 1 calc R
C3 C -0.2725(5) -0.4829(5) 1.2812(8) 0.054(2) Uani 1 1 d .
C4 C -0.2924(5) -0.4237(5) 1.3272(8) 0.069(3) Uani 1 1 d .
H4A H -0.2711 -0.3851 1.3015 0.083 Uiso 1 1 calc R
C5 C -0.3423(6) -0.4211(7) 1.4089(9) 0.085(4) Uani 1 1 d .
H5A H -0.3541 -0.3809 1.4398 0.102 Uiso 1 1 calc R
C6 C -0.2143(4) -0.4876(4) 1.1951(7) 0.045(2) Uani 1 1 d .
C7 C -0.1870(5) -0.5474(4) 1.1605(8) 0.056(3) Uani 1 1 d .
H7A H -0.2062 -0.5861 1.1889 0.068 Uiso 1 1 calc R
C8 C -0.1323(5) -0.5495(5) 1.0851(9) 0.063(3) Uani 1 1 d .
H8A H -0.1150 -0.5900 1.0609 0.075 Uiso 1 1 calc R
C9 C -0.1296(5) -0.4373(4) 1.0745(8) 0.056(2) Uani 1 1 d .
H9A H -0.1099 -0.3993 1.0444 0.067 Uiso 1 1 calc R
C10 C -0.1844(5) -0.4332(4) 1.1461(8) 0.054(2) Uani 1 1 d .
H10A H -0.2032 -0.3920 1.1639 0.064 Uiso 1 1 calc R
C11 C -0.0372(5) -0.5004(5) 0.9681(8) 0.060(3) Uani 1 1 d .
H11A H -0.0419 -0.5408 0.9267 0.072 Uiso 1 1 calc R
H11B H -0.0392 -0.4639 0.9175 0.072 Uiso 1 1 calc R
C12 C 0.0433(5) -0.5349(6) 0.6504(8) 0.059(3) Uani 1 1 d .
C13 C 0.0875(6) -0.5714(6) 0.5794(10) 0.078(3) Uani 1 1 d .
H13A H 0.0856 -0.6170 0.5802 0.094 Uiso 1 1 calc R
C14 C 0.1346(7) -0.5385(8) 0.5072(10) 0.090(4) Uani 1 1 d .
H14A H 0.1641 -0.5621 0.4594 0.108 Uiso 1 1 calc R
C15 C 0.1367(7) -0.4740(9) 0.5073(10) 0.091(4) Uani 1 1 d .
H15A H 0.1679 -0.4527 0.4586 0.109 Uiso 1 1 calc R
C16 C 0.0935(6) -0.4361(6) 0.5784(10) 0.084(3) Uani 1 1 d .
H16A H 0.0966 -0.3905 0.5778 0.101 Uiso 1 1 calc R
C17 C 0.0468(5) -0.4676(6) 0.6486(8) 0.058(3) Uani 1 1 d .
C18 C -0.0057(6) -0.3647(5) 0.7102(9) 0.074(3) Uani 1 1 d .
H18A H -0.0240 -0.3537 0.6370 0.089 Uiso 1 1 calc R
H18B H 0.0440 -0.3438 0.7242 0.089 Uiso 1 1 calc R
C19 C -0.0618(7) -0.3418(5) 0.7903(11) 0.094(4) Uani 1 1 d .
H19A H -0.0754 -0.2967 0.7739 0.112 Uiso 1 1 calc R
H19B H -0.1084 -0.3679 0.7818 0.112 Uiso 1 1 calc R
C20 C 0.0076(7) -0.2923(5) 0.9392(11) 0.089(4) Uani 1 1 d .
H20A H -0.0186 -0.2524 0.9157 0.107 Uiso 1 1 calc R
H20B H 0.0583 -0.2925 0.9086 0.107 Uiso 1 1 calc R
C21 C 0.0160(7) -0.2930(5) 1.0573(10) 0.082(3) Uani 1 1 d .
H21A H 0.0471 -0.2558 1.0816 0.099 Uiso 1 1 calc R
H21B H -0.0344 -0.2887 1.0879 0.099 Uiso 1 1 calc R
C22 C 0.0766(7) -0.3499(6) 1.2107(10) 0.095(4) Uani 1 1 d .
H22A H 0.1196 -0.3799 1.2215 0.114 Uiso 1 1 calc R
H22B H 0.0948 -0.3062 1.2294 0.114 Uiso 1 1 calc R
C23 C -0.0157(7) -0.6318(5) 0.7162(9) 0.084(3) Uani 1 1 d .
H23A H 0.0317 -0.6548 0.7365 0.101 Uiso 1 1 calc R
H23B H -0.0308 -0.6435 0.6419 0.101 Uiso 1 1 calc R
C24 C -0.4348(5) -0.4753(5) 1.1216(7) 0.052(2) Uani 1 1 d .
C25 C -0.3885(6) -0.4508(5) 1.0411(9) 0.069(3) Uani 1 1 d .
H25A H -0.3820 -0.4058 1.0335 0.082 Uiso 1 1 calc R
C26 C -0.3523(6) -0.4935(7) 0.9726(9) 0.079(3) Uani 1 1 d .
H26A H -0.3236 -0.4770 0.9165 0.094 Uiso 1 1 calc R
C27 C -0.3581(6) -0.5581(7) 0.9859(9) 0.078(3) Uani 1 1 d .
H27A H -0.3314 -0.5861 0.9411 0.093 Uiso 1 1 calc R
C28 C -0.4036(5) -0.5845(5) 1.0661(8) 0.064(3) Uani 1 1 d .
H28A H -0.4081 -0.6297 1.0736 0.077 Uiso 1 1 calc R
C29 C -0.4423(5) -0.5424(5) 1.1351(7) 0.049(2) Uani 1 1 d .
C30 C -0.5068(5) -0.6300(5) 1.2213(8) 0.068(3) Uani 1 1 d .
H30A H -0.4609 -0.6561 1.2370 0.082 Uiso 1 1 calc R
H30B H -0.5299 -0.6443 1.1521 0.082 Uiso 1 1 calc R
C31 C -0.5639(6) -0.6390(5) 1.3108(9) 0.078(3) Uani 1 1 d .
H31A H -0.6046 -0.6064 1.3020 0.093 Uiso 1 1 calc R
H31B H -0.5875 -0.6820 1.3037 0.093 Uiso 1 1 calc R
C32 C -0.5019(6) -0.6942(5) 1.4587(9) 0.072(3) Uani 1 1 d .
H32A H -0.4679 -0.7148 1.4080 0.086 Uiso 1 1 calc R
H32B H -0.5455 -0.7232 1.4681 0.086 Uiso 1 1 calc R
C33 C -0.4603(7) -0.6846(5) 1.5637(10) 0.083(3) Uani 1 1 d .
H33A H -0.4399 -0.7264 1.5895 0.099 Uiso 1 1 calc R
H33B H -0.4170 -0.6553 1.5541 0.099 Uiso 1 1 calc R
C34 C -0.4742(6) -0.6613(5) 1.7483(9) 0.071(3) Uani 1 1 d .
H34A H -0.4254 -0.6379 1.7514 0.086 Uiso 1 1 calc R
H34B H -0.4642 -0.7066 1.7687 0.086 Uiso 1 1 calc R
C35 C -0.4726(6) -0.3686(5) 1.1748(8) 0.071(3) Uani 1 1 d .
H35A H -0.4898 -0.3592 1.1004 0.085 Uiso 1 1 calc R
H35B H -0.4209 -0.3511 1.1869 0.085 Uiso 1 1 calc R
C36 C -0.2583(6) -0.7568(8) 0.9289(19) 0.131(7) Uani 1 1 d .
C37 C -0.2485(11) -0.2659(9) 0.9566(15) 0.130(6) Uani 1 1 d .
O1W O -0.4376 -0.5192 1.6236 0.158(5) Uani 1 1 d .
O2W O -0.1771(9) -0.4909(8) 0.7876(12) 0.229(6) Uani 1 1 d .
O3W O -0.2854(6) -0.5670(6) 1.6878(11) 0.174(5) Uani 1 1 d .
H1WA H -0.4694 -0.5009 1.6648 0.200 Uiso 1 1 d .
H1WB H -0.4483 -0.5597 1.6305 0.200 Uiso 1 1 d .

loop_
_atom_site_aniso_label
_atom_site_aniso_U_11
_atom_site_aniso_U_22
_atom_site_aniso_U_33
_atom_site_aniso_U_23
_atom_site_aniso_U_13
_atom_site_aniso_U_12
S1 0.085(3) 0.080(2) 0.142(4) -0.001(2) 0.002(2) -0.005(2)
S2 0.100(3) 0.120(3) 0.143(4) -0.008(3) 0.004(3) 0.025(2)
F1 0.206(11) 0.180(10) 0.164(10) 0.018(8) 0.026(8) 0.026(8)
F2 0.163(9) 0.341(16) 0.147(9) -0.092(9) 0.039(7) -0.103(10)
F3 0.168(8) 0.144(8) 0.274(14) -0.042(8) 0.111(9) -0.028(7)
F4 0.189(9) 0.134(8) 0.183(10) 0.003(7) 0.032(8) 0.045(7)
F5 0.197(11) 0.277(14) 0.164(10) -0.015(9) -0.049(9) 0.089(10)
F6 0.256(14) 0.225(12) 0.233(14) 0.091(10) 0.118(12) 0.042(10)
O1 0.081(5) 0.061(4) 0.058(4) 0.009(4) 0.001(4) -0.005(4)
O2 0.110(6) 0.058(5) 0.068(5) 0.009(4) -0.007(4) -0.002(4)
O3 0.106(5) 0.058(5) 0.082(6) 0.001(4) 0.013(5) -0.001(4)
O4 0.107(5) 0.054(4) 0.052(4) -0.009(3) 0.004(4) -0.016(4)
O5 0.077(4) 0.052(4) 0.052(4) 0.003(3) 0.011(4) 0.001(3)
O6 0.086(5) 0.074(5) 0.048(4) -0.008(4) 0.004(4) -0.001(4)
O7 0.078(5) 0.087(5) 0.052(5) 0.001(4) 0.000(4) 0.016(4)
O8 0.078(4) 0.060(4) 0.053(4) 0.006(4) 0.003(4) 0.000(3)
O9 0.137(8) 0.077(7) 0.243(14) 0.051(7) 0.029(8) 0.004(6)
O10 0.093(6) 0.134(8) 0.233(13) 0.011(8) -0.029(7) -0.043(6)
O11 0.089(6) 0.096(6) 0.157(9) -0.012(6) 0.012(6) 0.023(5)
O12 0.177(9) 0.069(6) 0.197(11) 0.002(6) 0.044(8) 0.036(6)
O13 0.135(8) 0.164(10) 0.171(11) 0.029(8) 0.055(8) -0.048(7)
O14 0.083(6) 0.142(8) 0.161(10) -0.023(7) -0.024(6) 0.024(6)
N1 0.063(6) 0.156(10) 0.045(6) -0.016(7) 0.018(5) -0.001(7)
N2 0.051(4) 0.047(5) 0.048(5) 0.005(4) 0.010(4) 0.000(4)
C1 0.091(9) 0.140(13) 0.056(8) -0.006(8) 0.011(7) -0.040(9)
C2 0.047(6) 0.096(9) 0.059(7) -0.012(6) 0.001(6) 0.003(6)
C3 0.043(5) 0.067(7) 0.051(6) 0.006(5) -0.006(5) 0.006(5)
C4 0.062(6) 0.086(8) 0.059(7) -0.001(6) 0.007(6) 0.016(6)
C5 0.071(7) 0.123(11) 0.064(8) -0.003(7) 0.025(7) 0.015(7)
C6 0.025(4) 0.056(6) 0.054(6) -0.001(5) -0.005(4) 0.010(4)
C7 0.047(6) 0.056(6) 0.066(7) 0.002(5) 0.005(6) 0.002(5)
C8 0.054(6) 0.057(7) 0.080(8) -0.022(6) 0.015(6) 0.004(5)
C9 0.066(6) 0.040(6) 0.062(7) 0.006(5) 0.018(6) 0.000(5)
C10 0.044(5) 0.050(6) 0.069(7) 0.006(5) 0.014(5) 0.002(5)
C11 0.058(6) 0.063(6) 0.061(7) 0.004(5) 0.009(5) 0.001(5)
C12 0.053(6) 0.073(8) 0.050(7) -0.008(6) -0.013(5) 0.004(6)
C13 0.059(7) 0.099(9) 0.075(8) -0.019(7) -0.027(7) 0.009(7)
C14 0.061(8) 0.149(13) 0.061(8) -0.019(9) 0.008(7) 0.010(9)
C15 0.062(8) 0.159(14) 0.051(8) 0.026(9) -0.010(6) -0.006(9)
C16 0.068(7) 0.117(10) 0.068(8) 0.013(8) 0.000(7) -0.009(7)
C17 0.052(6) 0.084(8) 0.037(6) 0.008(6) -0.009(5) -0.004(6)
C18 0.082(7) 0.068(8) 0.071(8) 0.023(6) -0.022(7) -0.010(6)
C19 0.101(9) 0.063(7) 0.117(12) 0.023(7) 0.005(9) 0.020(7)
C20 0.102(9) 0.049(7) 0.118(12) 0.018(7) 0.017(8) -0.001(6)
C21 0.101(9) 0.064(8) 0.082(9) -0.018(7) 0.014(7) 0.003(6)
C22 0.119(10) 0.079(8) 0.085(10) -0.010(7) -0.028(9) -0.035(7)
C23 0.113(9) 0.078(9) 0.062(8) -0.013(6) 0.007(7) -0.022(7)
C24 0.043(5) 0.072(7) 0.038(6) -0.005(5) -0.012(5) 0.002(5)
C25 0.067(7) 0.074(7) 0.064(7) 0.010(6) -0.004(6) 0.000(6)
C26 0.082(8) 0.108(10) 0.046(7) 0.013(7) 0.000(6) -0.004(8)
C27 0.073(7) 0.109(10) 0.052(7) -0.003(7) 0.010(6) 0.013(7)
C28 0.065(6) 0.068(7) 0.058(7) -0.010(6) -0.008(6) -0.002(5)
C29 0.046(5) 0.064(7) 0.036(6) 0.008(5) -0.008(5) -0.001(5)
C30 0.067(6) 0.092(9) 0.047(6) -0.001(6) 0.004(6) -0.003(6)
C31 0.092(8) 0.071(7) 0.071(8) 0.008(6) 0.004(7) -0.010(6)
C32 0.092(8) 0.065(7) 0.059(8) 0.000(6) 0.006(6) 0.015(6)
C33 0.093(8) 0.075(8) 0.080(9) 0.029(7) 0.016(8) 0.030(6)
C34 0.085(7) 0.062(7) 0.067(8) 0.020(6) -0.003(7) 0.013(6)
C35 0.093(8) 0.071(8) 0.048(6) 0.014(5) -0.004(6) 0.004(6)
C36 0.025(6) 0.113(12) 0.26(2) -0.073(14) 0.032(10) -0.027(7)
C37 0.142(15) 0.123(14) 0.123(15) 0.012(11) -0.007(12) 0.051(12)
O1W 0.241(11) 0.081(6) 0.163(10) 0.000(6) 0.136(9) 0.017(6)
O2W 0.255(15) 0.249(16) 0.185(14) -0.024(12) 0.036(12) -0.027(12)
O3W 0.136(8) 0.194(11) 0.195(12) 0.035(10) 0.034(9) 0.010(8)

loop_
_atom_type_symbol
_atom_type_description
_atom_type_scat_dispersion_real
_atom_type_scat_dispersion_imag
_atom_type_scat_source
C C 0.0033 0.0016 'International Tables Vol C Tables 4.2.6.8 and 6.1.1.4'
H H 0.0000 0.0000 'International Tables Vol C Tables 4.2.6.8 and 6.1.1.4'
N N 0.0061 0.0033 'International Tables Vol C Tables 4.2.6.8 and 6.1.1.4'
O O 0.0106 0.0060 'International Tables Vol C Tables 4.2.6.8 and 6.1.1.4'
F F 0.0171 0.0103 'International Tables Vol C Tables 4.2.6.8 and 6.1.1.4'
S S 0.1246 0.1234 'International Tables Vol C Tables 4.2.6.8 and 6.1.1.4'

loop_
_geom_angle_atom_site_label_1
_geom_angle_atom_site_label_2
_geom_angle_atom_site_label_3
_geom_angle
_geom_angle_site_symmetry_1
_geom_angle_site_symmetry_3
O11 S1 O9 117.7(6) . .
O11 S1 O10 117.0(6) . .
O9 S1 O10 115.7(6) . .
O11 S1 C36 101.3(6) . .
O9 S1 C36 99.0(8) . .
O10 S1 C36 101.0(7) . .
O12 S2 O14 117.5(7) . .
O12 S2 O13 115.7(7) . .
O14 S2 O13 109.6(7) . .
O12 S2 C37 105.8(8) . .
O14 S2 C37 104.4(8) . .
O13 S2 C37 101.8(9) . .
C17 O1 C18 117.3(8) . .
C20 O2 C19 115.4(9) . .
C21 O3 C22 114.7(8) . .
C12 O4 C23 116.9(8) . .
C29 O5 C30 118.4(7) . .
C31 O6 C32 112.8(7) . .
C33 O7 C34 113.2(8) . .
C24 O8 C35 117.0(8) . .
C5 N1 C1 121.4(11) . .
C8 N2 C9 120.3(7) . .
C8 N2 C11 118.9(8) . .
C9 N2 C11 120.8(7) . .
N1 C1 C2 119.9(12) . .
C3 C2 C1 120.7(11) . .
C2 C3 C4 116.3(9) . .
C2 C3 C6 121.6(9) . .
C4 C3 C6 122.1(9) . .
C5 C4 C3 121.0(11) . .
N1 C5 C4 120.6(12) . .
C10 C6 C7 115.9(8) . .
C10 C6 C3 122.5(8) . .
C7 C6 C3 121.6(8) . .
C8 C7 C6 119.8(9) . .
N2 C8 C7 121.1(8) . .
N2 C9 C10 120.3(8) . .
C9 C10 C6 122.4(8) . .
C11 C11 N2 109.1(10) 3_547 .
C17 C12 O4 117.1(9) . .
C17 C12 C13 119.8(11) . .
O4 C12 C13 123.1(10) . .
C12 C13 C14 119.2(11) . .
C15 C14 C13 119.7(12) . .
C14 C15 C16 122.3(12) . .
C17 C16 C15 118.6(12) . .
C16 C17 C12 120.5(11) . .
C16 C17 O1 123.7(11) . .
C12 C17 O1 115.8(9) . .
O1 C18 C19 107.9(8) . .
O2 C19 C18 114.1(9) . .
O2 C20 C21 111.0(9) . .
O3 C21 C20 111.3(9) . .
C23 C22 O3 113.1(9) 3_547 .
O4 C23 C22 108.2(9) . 3_547
O8 C24 C29 115.7(9) . .
O8 C24 C25 124.3(9) . .
C29 C24 C25 120.0(9) . .
C26 C25 C24 119.8(10) . .
C27 C26 C25 120.7(11) . .
C26 C27 C28 121.1(11) . .
C27 C28 C29 119.5(10) . .
O5 C29 C24 116.6(8) . .
O5 C29 C28 124.5(9) . .
C24 C29 C28 118.9(9) . .
O5 C30 C31 108.4(8) . .
O6 C31 C30 112.3(8) . .
O6 C32 C33 110.7(8) . .
O7 C33 C32 111.8(9) . .
O7 C34 C35 109.9(8) . 3_448
O8 C35 C34 107.5(8) . 3_448
F2 C36 F3 100.5(13) . .
F2 C36 F1 102.6(17) . .
F3 C36 F1 97.3(14) . .
F2 C36 S1 119.0(12) . .
F3 C36 S1 120.3(14) . .
F1 C36 S1 113.6(10) . .
F4 C37 F5 105.3(16) . .
F4 C37 F6 107.5(15) . .
F5 C37 F6 103.2(15) . .
F4 C37 S2 116.0(13) . .
F5 C37 S2 114.3(13) . .
F6 C37 S2 109.5(14) . .

loop_
_geom_bond_atom_site_label_1
_geom_bond_atom_site_label_2
_geom_bond_distance
_geom_bond_site_symmetry_2
S1 O11 1.395(8) .
S1 O9 1.420(9) .
S1 O10 1.422(8) .
S1 C36 1.67(2) .
S2 O12 1.423(9) .
S2 O14 1.423(8) .
S2 O13 1.462(9) .
S2 C37 1.723(19) .
F1 C36 1.430(19) .
F2 C36 1.309(14) .
F3 C36 1.324(14) .
F4 C37 1.317(17) .
F5 C37 1.337(16) .
F6 C37 1.384(19) .
O1 C17 1.374(11) .
O1 C18 1.459(11) .
O2 C20 1.374(12) .
O2 C19 1.436(14) .
O3 C21 1.396(12) .
O3 C22 1.475(13) .
O4 C12 1.377(11) .
O4 C23 1.418(11) .
O5 C29 1.349(10) .
O5 C30 1.420(11) .
O6 C31 1.405(12) .
O6 C32 1.430(11) .
O7 C33 1.380(12) .
O7 C34 1.424(12) .
O8 C24 1.361(10) .
O8 C35 1.420(11) .
N1 C5 1.293(14) .
N1 C1 1.329(15) .
N2 C8 1.321(11) .
N2 C9 1.321(10) .
N2 C11 1.518(11) .
C1 C2 1.368(15) .
C2 C3 1.364(13) .
C3 C4 1.382(13) .
C3 C6 1.494(13) .
C4 C5 1.354(14) .
C6 C10 1.373(11) .
C6 C7 1.382(11) .
C7 C8 1.354(12) .
C9 C10 1.323(11) .
C11 C11 1.481(16) 3_547
C12 C17 1.373(13) .
C12 C13 1.400(14) .
C13 C14 1.402(16) .
C14 C15 1.316(16) .
C15 C16 1.406(16) .
C16 C17 1.367(14) .
C18 C19 1.487(15) .
C20 C21 1.454(15) .
C22 C23 1.463(15) 3_547
C23 C22 1.463(15) 3_547
C24 C29 1.385(12) .
C24 C25 1.392(13) .
C25 C26 1.380(14) .
C26 C27 1.330(14) .
C27 C28 1.396(14) .
C28 C29 1.396(12) .
C30 C31 1.521(13) .
C32 C33 1.466(14) .
C34 C35 1.479(13) 3_448
C35 C34 1.479(13) 3_448
